data_2018065
loop_
_publ_author_name
'Abud, Julian E.'
'Sartoris, Rosana P.'
'Calvo, Rafael'
'Baggio, Ricardo'

_publ_section_title
;
 \m-Acetato-\m-aqua-\m-hydroxido-bis[(1,10-phenanthroline)copper(II)]
 dinitrate monohydrate
;
_journal_coeditor_code GG3255
_journal_issue 5
_journal_name_full 'Acta Crystallographica Section C'
_journal_page_first m130
_journal_page_last m133
_journal_paper_doi 10.1107/S0108270111011048
_journal_volume 67
_journal_year 2011
_chemical_formula_iupac '[Cu2 (C2 H3 O2) (OH) (C12 H8 N2)2 (H2 O)] (N O3)2, H2 O'
_chemical_formula_moiety 'C26 H22 Cu2 N4 O4 2+, 2(N O3 -), H2 O'
_chemical_formula_sum 'C26 H24 Cu2 N6 O11'
_chemical_formula_weight 723.59
_chemical_name_systematic
;
\m-Acetato-\m-aqua-\m-hydroxido-bis[(1,10-phenanthroline)copper(II)] dinitrate
monohydrate
;
_space_group_IT_number 19
_symmetry_cell_setting orthorhombic
_symmetry_space_group_name_Hall 'P 2ac 2ab'
_symmetry_space_group_name_H-M 'P 21 21 21'
_atom_sites_solution_hydrogens geom
_atom_sites_solution_primary direct
_atom_sites_solution_secondary difmap
_audit_creation_method SHELXL-97
_cell_angle_alpha 90.00
_cell_angle_beta 90.00
_cell_angle_gamma 90.00
_cell_formula_units_Z 4
_cell_length_a 8.15051(15)
_cell_length_b 17.4091(3)
_cell_length_c 19.7447(4)
_cell_measurement_reflns_used 7244
_cell_measurement_temperature 292(2)
_cell_measurement_theta_max 25.64
_cell_measurement_theta_min 4.12
_cell_volume 2801.64(9)
_computing_cell_refinement 'CrysAlisPro (Oxford Diffraction, 2009)'
_computing_data_collection 'CrysAlisPro (Oxford Diffraction, 2009)'
_computing_data_reduction 'CrysAlisPro  (Oxford Diffraction, 2009)'
_computing_molecular_graphics 'SHELXTL (Sheldrick, 2008)'
_computing_publication_material 'SHELXL97, PLATON (Spek, 2009)'
_computing_structure_refinement 'SHELXL97 (Sheldrick, 2008)'
_computing_structure_solution 'SHELXS97 (Sheldrick, 2008)'
_diffrn_ambient_temperature 292(2)
_diffrn_measured_fraction_theta_full 0.991
_diffrn_measured_fraction_theta_max 0.927
_diffrn_measurement_device_type 'Oxford Diffraction Gemini CCD S Ultra'
_diffrn_measurement_method '\w scans, thick slices'
_diffrn_radiation_monochromator graphite
_diffrn_radiation_source 'fine-focus sealed tube'
_diffrn_radiation_type MoK\a
_diffrn_radiation_wavelength 0.71073
_diffrn_reflns_av_R_equivalents 0.0289
_diffrn_reflns_av_sigmaI/netI 0.0413
_diffrn_reflns_limit_h_max 9
_diffrn_reflns_limit_h_min -10
_diffrn_reflns_limit_k_max 21
_diffrn_reflns_limit_k_min -21
_diffrn_reflns_limit_l_max 24
_diffrn_reflns_limit_l_min -23
_diffrn_reflns_number 16045
_diffrn_reflns_theta_full 25.25
_diffrn_reflns_theta_max 26.26
_diffrn_reflns_theta_min 2.56
_exptl_absorpt_coefficient_mu 1.592
_exptl_absorpt_correction_T_max 0.73
_exptl_absorpt_correction_T_min 0.54
_exptl_absorpt_correction_type multi-scan
_exptl_absorpt_process_details '(CrysAlisPro; Oxford Diffraction, 2009)'
_exptl_crystal_colour blue
_exptl_crystal_density_diffrn 1.716
_exptl_crystal_density_method 'not measured'
_exptl_crystal_description block
_exptl_crystal_F_000 1472
_exptl_crystal_size_max 0.35
_exptl_crystal_size_mid 0.20
_exptl_crystal_size_min 0.15
_refine_diff_density_max 0.260
_refine_diff_density_min -0.249
_refine_ls_abs_structure_details 'Flack, 1983. 1687 Friedel pairs measured  '
_refine_ls_abs_structure_Flack 0.001(9)
_refine_ls_extinction_method none
_refine_ls_goodness_of_fit_ref 0.911
_refine_ls_hydrogen_treatment mixed
_refine_ls_matrix_type full
_refine_ls_number_parameters 422
_refine_ls_number_reflns 5135
_refine_ls_number_restraints 7
_refine_ls_restrained_S_all 0.912
_refine_ls_R_factor_all 0.0427
_refine_ls_R_factor_gt 0.0292
_refine_ls_shift/su_max 0.001
_refine_ls_shift/su_mean 0.000
_refine_ls_structure_factor_coef Fsqd
_refine_ls_weighting_details 'calc w=1/[\s^2^(Fo^2^)+(0.0274P)^2^] where P=(Fo^2^+2Fc^2^)/3'
_refine_ls_weighting_scheme calc
_refine_ls_wR_factor_gt 0.0527
_refine_ls_wR_factor_ref 0.0542
_reflns_number_gt 3791
_reflns_number_total 5135
_reflns_threshold_expression I>2\s(I)
_cod_data_source_file gg3255.cif
_cod_data_source_block I
_cod_depositor_comments
;
The following automatic conversions were performed:

data name '_iucr_refine_instruction_details' was replaced with
'_iucr_refine_instructions_details' as specified in the replacement
file 'data/replacement-values/replacement_tags.lst'.

Automatic conversion script
Id: cif_correct_tags 9268 2022-04-12 08:56:07Z antanas 
;
_cod_original_cell_volume 2801.63(9)
_cod_database_code 2018065
_cod_database_fobs_code 2018065

loop_
_symmetry_equiv_pos_as_xyz
'x, y, z'
'-x+1/2, -y, z+1/2'
'-x, y+1/2, -z+1/2'
'x+1/2, -y+1/2, -z'

loop_
_atom_site_type_symbol
_atom_site_label
_atom_site_fract_x
_atom_site_fract_y
_atom_site_fract_z
_atom_site_U_iso_or_equiv
_atom_site_adp_type
_atom_site_calc_flag
_atom_site_refinement_flags
_atom_site_occupancy
_atom_site_disorder_assembly
_atom_site_disorder_group
Cu Cu1 0.09622(5) 0.532730(19) 0.181451(18) 0.03940(11) Uani d . 1 . .
Cu Cu2 0.04714(5) 0.695859(19) 0.217691(18) 0.03840(11) Uani d . 1 . .
O O1 -0.0627(3) 0.59866(10) 0.22448(11) 0.0387(5) Uani d D 1 . .
H H1 -0.153(2) 0.5978(16) 0.2049(13) 0.030(9) Uiso d D 1 . .
N N1A 0.1297(3) 0.46454(14) 0.26321(12) 0.0403(6) Uani d . 1 . .
N N2A 0.2467(4) 0.45533(14) 0.13881(14) 0.0433(7) Uani d . 1 . .
C C1A 0.0727(4) 0.47228(18) 0.32564(16) 0.0530(8) Uani d . 1 . .
H H1A 0.0102 0.5153 0.3364 0.064 Uiso calc R 1 . .
C C2A 0.1043(6) 0.4170(2) 0.37637(18) 0.0646(11) Uani d . 1 . .
H H2A 0.0626 0.4230 0.4199 0.078 Uiso calc R 1 . .
C C3A 0.1962(5) 0.3551(2) 0.3602(2) 0.0640(12) Uani d . 1 . .
H H3A 0.2167 0.3183 0.3933 0.077 Uiso calc R 1 . .
C C4A 0.2615(5) 0.34476(18) 0.29565(19) 0.0492(9) Uani d . 1 . .
C C5A 0.3601(5) 0.28082(18) 0.2737(3) 0.0645(12) Uani d . 1 . .
H H5A 0.3830 0.2413 0.3040 0.077 Uiso calc R 1 . .
C C6A 0.4197(5) 0.27719(18) 0.2102(2) 0.0661(11) Uani d . 1 . .
H H6A 0.4837 0.2353 0.1979 0.079 Uiso calc R 1 . .
C C7A 0.3879(5) 0.33519(17) 0.16159(19) 0.0507(9) Uani d . 1 . .
C C8A 0.4440(5) 0.3360(2) 0.0950(2) 0.0682(11) Uani d . 1 . .
H H8A 0.5109 0.2965 0.0794 0.082 Uiso calc R 1 . .
C C9A 0.4018(5) 0.3939(2) 0.0528(2) 0.0641(11) Uani d . 1 . .
H H9A 0.4395 0.3942 0.0083 0.077 Uiso calc R 1 . .
C C10A 0.3023(4) 0.45284(19) 0.07600(19) 0.0551(9) Uani d . 1 . .
H H10A 0.2736 0.4921 0.0463 0.066 Uiso calc R 1 . .
C C11A 0.2883(4) 0.39749(17) 0.18166(19) 0.0413(8) Uani d . 1 . .
C C12A 0.2256(4) 0.40279(16) 0.24843(19) 0.0420(9) Uani d . 1 . .
N N1B 0.1693(3) 0.79646(14) 0.22013(14) 0.0415(6) Uani d . 1 . .
N N2B 0.0001(3) 0.72297(13) 0.31385(13) 0.0374(6) Uani d . 1 . .
C C1B 0.2522(5) 0.83158(18) 0.1721(2) 0.0519(9) Uani d . 1 . .
H H1B 0.2577 0.8087 0.1296 0.062 Uiso calc R 1 . .
C C2B 0.3319(5) 0.9013(2) 0.1818(2) 0.0623(10) Uani d . 1 . .
H H2B 0.3925 0.9238 0.1471 0.075 Uiso calc R 1 . .
C C3B 0.3189(5) 0.9362(2) 0.2439(2) 0.0566(11) Uani d . 1 . .
H H3B 0.3675 0.9839 0.2506 0.068 Uiso calc R 1 . .
C C4B 0.2345(4) 0.90151(17) 0.29681(18) 0.0458(9) Uani d . 1 . .
C C5B 0.2111(5) 0.9323(2) 0.3632(2) 0.0584(11) Uani d . 1 . .
H H5B 0.2579 0.9796 0.3738 0.070 Uiso calc R 1 . .
C C6B 0.1252(5) 0.8959(2) 0.4102(2) 0.0622(11) Uani d . 1 . .
H H6B 0.1135 0.9183 0.4527 0.075 Uiso calc R 1 . .
C C7B 0.0494(5) 0.82292(18) 0.39747(16) 0.0470(9) Uani d . 1 . .
C C8B -0.0457(5) 0.78212(19) 0.44369(16) 0.0547(9) Uani d . 1 . .
H H8B -0.0618 0.8010 0.4872 0.066 Uiso calc R 1 . .
C C9B -0.1150(5) 0.71428(19) 0.42458(16) 0.0527(9) Uani d . 1 . .
H H9B -0.1793 0.6867 0.4549 0.063 Uiso calc R 1 . .
C C10B -0.0888(5) 0.68649(18) 0.35924(15) 0.0464(8) Uani d . 1 . .
H H10B -0.1364 0.6399 0.3472 0.056 Uiso calc R 1 . .
C C11B 0.0699(4) 0.79070(16) 0.33261(15) 0.0393(8) Uani d . 1 . .
C C12B 0.1608(4) 0.83026(16) 0.28255(18) 0.0400(8) Uani d . 1 . .
O O1C 0.0622(3) 0.57733(12) 0.09282(10) 0.0496(6) Uani d . 1 . .
O O2C 0.0325(3) 0.70113(11) 0.11975(10) 0.0485(6) Uani d . 1 . .
C C1C 0.0387(5) 0.6464(2) 0.07864(17) 0.0484(9) Uani d . 1 . .
C C2C 0.0125(6) 0.6669(2) 0.00525(17) 0.0838(16) Uani d . 1 . .
H H2CA 0.0900 0.6395 -0.0222 0.126 Uiso d R 1 . .
H H2CB 0.0278 0.7211 -0.0008 0.126 Uiso d R 1 . .
H H2CC -0.0969 0.6531 -0.0080 0.126 Uiso d R 1 . .
N N1D 0.5583(6) 0.62141(19) 0.0885(2) 0.0694(10) Uani d . 1 . .
O O1D 0.6265(8) 0.5984(3) 0.0407(2) 0.168(2) Uani d . 1 . .
O O2D 0.4321(5) 0.6575(2) 0.0863(2) 0.1437(17) Uani d . 1 . .
O O3D 0.6074(5) 0.60806(17) 0.14612(18) 0.0964(11) Uani d . 1 . .
N N1E 0.4211(5) 0.5970(2) 0.38412(17) 0.0704(10) Uani d . 1 . .
O O1E 0.3242(6) 0.6491(2) 0.38830(19) 0.1283(15) Uani d . 1 . .
O O2E 0.4594(5) 0.57261(18) 0.33056(16) 0.1121(13) Uani d . 1 . .
O O3E 0.4739(7) 0.5703(3) 0.4343(2) 0.185(2) Uani d . 1 . .
O O1W 0.2877(3) 0.62337(13) 0.21961(13) 0.0465(5) Uani d D 1 . .
H H1WA 0.365(3) 0.6326(19) 0.1926(12) 0.070 Uiso d D 1 . .
H H1WB 0.331(4) 0.609(2) 0.2563(9) 0.070 Uiso d D 1 . .
O O2W 0.6949(5) 0.4782(3) -0.0556(2) 0.1205(12) Uani d D 1 . .
H H2WA 0.697(7) 0.512(3) -0.023(3) 0.181 Uiso d D 1 . .
H H2WB 0.798(2) 0.472(4) -0.063(3) 0.181 Uiso d D 1 . .

loop_
_atom_site_aniso_label
_atom_site_aniso_U_11
_atom_site_aniso_U_22
_atom_site_aniso_U_33
_atom_site_aniso_U_12
_atom_site_aniso_U_13
_atom_site_aniso_U_23
Cu1 0.0451(2) 0.03186(19) 0.0412(2) 0.00363(18) 0.00070(19) 0.00110(16)
Cu2 0.0461(3) 0.0317(2) 0.0375(2) 0.00065(19) 0.00004(18) 0.00016(16)
O1 0.0360(15) 0.0397(12) 0.0404(13) -0.0002(10) 0.0018(12) -0.0036(9)
N1A 0.0398(16) 0.0349(14) 0.0462(17) -0.0043(14) -0.0058(12) 0.0033(12)
N2A 0.0482(18) 0.0333(15) 0.0483(17) 0.0039(14) -0.0027(14) -0.0022(13)
C1A 0.060(2) 0.053(2) 0.046(2) -0.004(2) -0.0040(19) 0.0058(17)
C2A 0.082(3) 0.061(2) 0.050(2) -0.015(3) -0.006(2) 0.0122(18)
C3A 0.068(3) 0.051(3) 0.073(3) -0.021(2) -0.034(2) 0.025(2)
C4A 0.045(2) 0.042(2) 0.060(3) -0.0103(17) -0.0183(19) 0.0061(17)
C5A 0.063(3) 0.0284(18) 0.102(3) -0.0005(17) -0.037(3) 0.007(2)
C6A 0.057(3) 0.038(2) 0.104(3) 0.0094(18) -0.034(3) -0.015(2)
C7A 0.043(2) 0.0311(17) 0.078(3) -0.0005(16) -0.016(2) -0.0119(17)
C8A 0.053(3) 0.056(2) 0.096(3) 0.009(2) 0.002(2) -0.035(2)
C9A 0.059(3) 0.056(2) 0.077(3) 0.003(2) 0.020(2) -0.020(2)
C10A 0.059(2) 0.045(2) 0.062(3) 0.0027(18) 0.0057(19) -0.0059(18)
C11A 0.0328(19) 0.0343(18) 0.057(2) -0.0064(15) -0.0125(19) -0.0070(17)
C12A 0.037(2) 0.0248(18) 0.064(2) -0.0085(16) -0.0166(18) 0.0026(15)
N1B 0.0458(16) 0.0342(14) 0.0446(16) -0.0001(12) -0.0023(14) 0.0089(15)
N2B 0.0418(16) 0.0300(13) 0.0403(14) 0.0051(11) -0.0039(13) 0.0023(12)
C1B 0.052(2) 0.047(2) 0.056(2) 0.0092(17) 0.005(2) 0.0053(17)
C2B 0.044(2) 0.057(2) 0.086(3) -0.0016(18) -0.005(2) 0.024(2)
C3B 0.046(2) 0.0313(19) 0.093(3) 0.0042(17) -0.010(2) 0.007(2)
C4B 0.035(2) 0.0362(19) 0.066(3) 0.0065(16) -0.0145(17) 0.0028(17)
C5B 0.053(3) 0.040(2) 0.083(3) 0.0015(19) -0.022(2) -0.016(2)
C6B 0.067(3) 0.055(2) 0.065(3) 0.010(2) -0.022(2) -0.021(2)
C7B 0.049(2) 0.045(2) 0.047(2) 0.0154(18) -0.0167(19) -0.0050(15)
C8B 0.070(3) 0.056(2) 0.0381(19) 0.024(2) -0.0118(19) -0.0042(16)
C9B 0.064(3) 0.056(2) 0.0383(19) 0.0179(19) 0.0061(18) 0.0078(16)
C10B 0.050(2) 0.0412(19) 0.0481(19) 0.0131(19) -0.0031(17) 0.0048(15)
C11B 0.041(2) 0.0325(16) 0.0447(19) 0.0117(15) -0.0156(16) -0.0012(14)
C12B 0.0408(19) 0.0292(16) 0.050(2) 0.0067(14) -0.0091(18) -0.0018(16)
O1C 0.0681(18) 0.0401(13) 0.0404(13) 0.0073(13) -0.0013(12) 0.0015(9)
O2C 0.0723(17) 0.0350(11) 0.0381(12) 0.0057(13) -0.0045(11) 0.0026(10)
C1C 0.051(2) 0.055(2) 0.039(2) 0.0018(19) 0.0025(18) 0.0013(17)
C2C 0.142(5) 0.074(3) 0.036(2) 0.010(3) -0.003(2) 0.0054(17)
N1D 0.080(3) 0.064(2) 0.064(2) 0.000(2) 0.005(2) 0.0021(18)
O1D 0.215(5) 0.189(4) 0.099(3) 0.018(4) 0.066(4) -0.036(3)
O2D 0.081(3) 0.167(4) 0.183(4) 0.041(3) 0.011(3) 0.081(3)
O3D 0.108(3) 0.079(2) 0.102(2) 0.017(2) -0.018(2) -0.0126(17)
N1E 0.084(3) 0.083(2) 0.044(2) 0.023(2) -0.018(2) -0.0060(18)
O1E 0.148(4) 0.121(3) 0.116(3) 0.058(3) 0.019(3) 0.004(2)
O2E 0.159(4) 0.114(2) 0.063(2) 0.066(2) -0.015(2) -0.0183(17)
O3E 0.217(6) 0.259(5) 0.080(3) 0.132(4) -0.057(3) -0.019(3)
O1W 0.0427(14) 0.0495(13) 0.0474(14) -0.0005(11) 0.0012(12) 0.0018(12)
O2W 0.123(3) 0.134(3) 0.104(3) 0.010(2) -0.009(2) 0.017(2)

loop_
_atom_type_symbol
_atom_type_description
_atom_type_scat_dispersion_real
_atom_type_scat_dispersion_imag
_atom_type_scat_source
C C 0.0033 0.0016 'International Tables Vol C Tables 4.2.6.8 and 6.1.1.4'
H H 0.0000 0.0000 'International Tables Vol C Tables 4.2.6.8 and 6.1.1.4'
O O 0.0106 0.0060 'International Tables Vol C Tables 4.2.6.8 and 6.1.1.4'
N N 0.0061 0.0033 'International Tables Vol C Tables 4.2.6.8 and 6.1.1.4'
Cu Cu 0.3201 1.2651 'International Tables Vol C Tables 4.2.6.8 and 6.1.1.4'

loop_
_geom_angle_atom_site_label_1
_geom_angle_atom_site_label_2
_geom_angle_atom_site_label_3
_geom_angle_site_symmetry_1
_geom_angle_site_symmetry_3
_geom_angle
_geom_angle_publ_flag
O1 Cu1 O1C . . 93.62(9) ?
O1 Cu1 N2A . . 174.29(10) ?
O1C Cu1 N2A . . 88.72(10) ?
O1 Cu1 N1A . . 95.08(10) ?
O1C Cu1 N1A . . 167.71(10) ?
N2A Cu1 N1A . . 81.85(11) ?
O1 Cu1 O1W . . 84.55(8) ?
O1C Cu1 O1W . . 96.67(9) ?
N2A Cu1 O1W . . 100.36(10) ?
N1A Cu1 O1W . . 92.79(9) ?
O1 Cu2 O2C . . 94.74(9) ?
O1 Cu2 N2B . . 93.00(9) ?
O2C Cu2 N2B . . 157.88(9) ?
O1 Cu2 N1B . . 174.35(10) ?
O2C Cu2 N1B . . 90.76(10) ?
N2B Cu2 N1B . . 82.33(10) ?
O1 Cu2 O1W . . 85.07(8) ?
O2C Cu2 O1W . . 95.37(9) ?
N2B Cu2 O1W . . 105.93(9) ?
N1B Cu2 O1W . . 93.12(9) ?
Cu2 O1 Cu1 . . 100.41(10) ?
Cu2 O1 H1 . . 113(2) ?
Cu1 O1 H1 . . 112(2) ?
C1A N1A C12A . . 118.8(3) ?
C1A N1A Cu1 . . 129.5(2) ?
C12A N1A Cu1 . . 111.7(2) ?
C10A N2A C11A . . 118.3(3) ?
C10A N2A Cu1 . . 128.7(2) ?
C11A N2A Cu1 . . 112.9(2) ?
N1A C1A C2A . . 121.8(3) ?
N1A C1A H1A . . 119.1 ?
C2A C1A H1A . . 119.1 ?
C3A C2A C1A . . 118.5(4) ?
C3A C2A H2A . . 120.7 ?
C1A C2A H2A . . 120.7 ?
C2A C3A C4A . . 122.1(3) ?
C2A C3A H3A . . 118.9 ?
C4A C3A H3A . . 118.9 ?
C3A C4A C12A . . 115.7(3) ?
C3A C4A C5A . . 126.1(4) ?
C12A C4A C5A . . 118.2(4) ?
C6A C5A C4A . . 121.2(3) ?
C6A C5A H5A . . 119.4 ?
C4A C5A H5A . . 119.4 ?
C5A C6A C7A . . 122.1(3) ?
C5A C6A H6A . . 118.9 ?
C7A C6A H6A . . 118.9 ?
C8A C7A C11A . . 116.5(3) ?
C8A C7A C6A . . 126.0(4) ?
C11A C7A C6A . . 117.5(4) ?
C9A C8A C7A . . 120.4(3) ?
C9A C8A H8A . . 119.8 ?
C7A C8A H8A . . 119.8 ?
C8A C9A C10A . . 119.8(4) ?
C8A C9A H9A . . 120.1 ?
C10A C9A H9A . . 120.1 ?
N2A C10A C9A . . 122.4(3) ?
N2A C10A H10A . . 118.8 ?
C9A C10A H10A . . 118.8 ?
N2A C11A C7A . . 122.6(3) ?
N2A C11A C12A . . 116.2(3) ?
C7A C11A C12A . . 121.2(3) ?
N1A C12A C4A . . 123.0(3) ?
N1A C12A C11A . . 117.3(3) ?
C4A C12A C11A . . 119.7(3) ?
C1B N1B C12B . . 118.4(3) ?
C1B N1B Cu2 . . 129.8(2) ?
C12B N1B Cu2 . . 111.7(2) ?
C10B N2B C11B . . 117.6(3) ?
C10B N2B Cu2 . . 129.8(2) ?
C11B N2B Cu2 . . 112.6(2) ?
N1B C1B C2B . . 123.1(4) ?
N1B C1B H1B . . 118.4 ?
C2B C1B H1B . . 118.4 ?
C3B C2B C1B . . 118.2(4) ?
C3B C2B H2B . . 120.9 ?
C1B C2B H2B . . 120.9 ?
C2B C3B C4B . . 121.3(3) ?
C2B C3B H3B . . 119.4 ?
C4B C3B H3B . . 119.4 ?
C3B C4B C12B . . 116.3(3) ?
C3B C4B C5B . . 126.4(3) ?
C12B C4B C5B . . 117.3(3) ?
C6B C5B C4B . . 122.2(3) ?
C6B C5B H5B . . 118.9 ?
C4B C5B H5B . . 118.9 ?
C5B C6B C7B . . 122.0(3) ?
C5B C6B H6B . . 119.0 ?
C7B C6B H6B . . 119.0 ?
C8B C7B C11B . . 117.3(3) ?
C8B C7B C6B . . 125.2(3) ?
C11B C7B C6B . . 117.4(3) ?
C9B C8B C7B . . 119.4(3) ?
C9B C8B H8B . . 120.3 ?
C7B C8B H8B . . 120.3 ?
C8B C9B C10B . . 119.6(3) ?
C8B C9B H9B . . 120.2 ?
C10B C9B H9B . . 120.2 ?
N2B C10B C9B . . 123.2(3) ?
N2B C10B H10B . . 118.4 ?
C9B C10B H10B . . 118.4 ?
N2B C11B C7B . . 122.9(3) ?
N2B C11B C12B . . 116.8(3) ?
C7B C11B C12B . . 120.3(3) ?
N1B C12B C4B . . 122.6(3) ?
N1B C12B C11B . . 116.6(3) ?
C4B C12B C11B . . 120.9(3) ?
C1C O1C Cu1 . . 127.7(2) ?
C1C O2C Cu2 . . 127.4(2) ?
O1C C1C O2C . . 126.4(3) ?
O1C C1C C2C . . 117.7(3) ?
O2C C1C C2C . . 115.9(3) ?
C1C C2C H2CA . . 109.4 ?
C1C C2C H2CB . . 109.5 ?
H2CA C2C H2CB . . 109.5 ?
C1C C2C H2CC . . 109.5 ?
H2CA C2C H2CC . . 109.5 ?
H2CB C2C H2CC . . 109.5 ?
O1D N1D O2D . . 123.9(5) ?
O1D N1D O3D . . 122.0(5) ?
O2D N1D O3D . . 114.1(4) ?
O3E N1E O2E . . 121.0(4) ?
O3E N1E O1E . . 118.7(4) ?
O2E N1E O1E . . 120.3(4) ?
Cu2 O1W Cu1 . . 78.42(7) ?
Cu2 O1W H1WA . . 121(2) ?
Cu1 O1W H1WA . . 115(2) ?
Cu2 O1W H1WB . . 122(2) ?
Cu1 O1W H1WB . . 111(2) ?
H1WA O1W H1WB . . 107(3) ?
H2WA O2W H2WB . . 102(3) ?

loop_
_geom_bond_atom_site_label_1
_geom_bond_atom_site_label_2
_geom_bond_site_symmetry_2
_geom_bond_distance
_geom_bond_publ_flag
Cu1 O1 . 1.928(2) ?
Cu1 O1C . 1.935(2) ?
Cu1 N2A . 2.007(3) ?
Cu1 N1A . 2.022(2) ?
Cu1 O1W . 2.344(2) ?
Cu2 O1 . 1.919(2) ?
Cu2 O2C . 1.940(2) ?
Cu2 N2B . 1.994(3) ?
Cu2 N1B . 2.015(2) ?
Cu2 O1W . 2.332(2) ?
O1 H1 . 0.83(3) ?
N1A C1A . 1.324(4) ?
N1A C12A . 1.360(4) ?
N2A C10A . 1.321(4) ?
N2A C11A . 1.358(4) ?
C1A C2A . 1.413(4) ?
C1A H1A . 0.9300 ?
C2A C3A . 1.349(6) ?
C2A H2A . 0.9300 ?
C3A C4A . 1.394(5) ?
C3A H3A . 0.9300 ?
C4A C12A . 1.406(4) ?
C4A C5A . 1.440(5) ?
C5A C6A . 1.346(5) ?
C5A H5A . 0.9300 ?
C6A C7A . 1.418(5) ?
C6A H6A . 0.9300 ?
C7A C8A . 1.393(5) ?
C7A C11A . 1.412(4) ?
C8A C9A . 1.352(5) ?
C8A H8A . 0.9300 ?
C9A C10A . 1.386(5) ?
C9A H9A . 0.9300 ?
C10A H10A . 0.9300 ?
C11A C12A . 1.417(5) ?
N1B C1B . 1.315(4) ?
N1B C12B . 1.367(4) ?
N2B C10B . 1.316(4) ?
N2B C11B . 1.361(4) ?
C1B C2B . 1.391(5) ?
C1B H1B . 0.9300 ?
C2B C3B . 1.372(5) ?
C2B H2B . 0.9300 ?
C3B C4B . 1.389(5) ?
C3B H3B . 0.9300 ?
C4B C12B . 1.407(4) ?
C4B C5B . 1.429(5) ?
C5B C6B . 1.324(5) ?
C5B H5B . 0.9300 ?
C6B C7B . 1.435(5) ?
C6B H6B . 0.9300 ?
C7B C8B . 1.392(5) ?
C7B C11B . 1.408(4) ?
C8B C9B . 1.362(5) ?
C8B H8B . 0.9300 ?
C9B C10B . 1.394(4) ?
C9B H9B . 0.9300 ?
C10B H10B . 0.9300 ?
C11B C12B . 1.414(4) ?
O1C C1C . 1.249(4) ?
O2C C1C . 1.253(4) ?
C1C C2C . 1.508(4) ?
C2C H2CA . 0.9600 ?
C2C H2CB . 0.9600 ?
C2C H2CC . 0.9600 ?
N1D O1D . 1.166(5) ?
N1D O2D . 1.206(5) ?
N1D O3D . 1.229(4) ?
N1E O3E . 1.176(4) ?
N1E O2E . 1.182(4) ?
N1E O1E . 1.205(4) ?
O1W H1WA . 0.84(4) ?
O1W H1WB . 0.84(4) ?
O2W H2WA . 0.87(4) ?
O2W H2WB . 0.87(4) ?

loop_
_geom_hbond_atom_site_label_D
_geom_hbond_atom_site_label_H
_geom_hbond_atom_site_label_A
_geom_hbond_site_symmetry_A
_geom_hbond_distance_DH
_geom_hbond_distance_HA
_geom_hbond_distance_DA
_geom_hbond_angle_DHA
O1 H1 O3D 1_455 0.83(3) 2.28(3) 3.107(4) 174(3)
O1W H1WA O2D . 0.84(4) 2.21(3) 2.943(5) 145(3)
O1W H1WA O3D . 0.84(4) 2.22(3) 2.994(5) 153(3)
O1W H1WB O2E . 0.84(4) 1.91(3) 2.745(4) 171(3)
O2W H2WA O1D . 0.87(4) 2.05(3) 2.881(6) 161(6)
O2W H2WB O3E 2_664 0.87(4) 1.99(2) 2.835(6) 164(7)
C5A H5A O3D 3_645 0.93 2.52 3.408(5) 160
C5B H5B O3D 3_655 0.93 2.52 3.402(5) 158
C6B H6B O3E 4_466 0.93 2.51 3.359(6) 152
